data_2023403
loop_
_publ_author_name
'Sapronov, Alexander A.'
'Dukhnovsky, Evgeny A.'
'Kubasov, Alexey S.'
'Novikov, Alexander S.'
'Grishina, Maria M.'
'Dobrokhotova, Ekaterina V.'
'Komarovskikh, Milena R.'
'Shikhaliyev, Namiq Q.'
'Akkurt, Mehmet'
'Bhattarai, Ajaya'
'Tskhovrebov, Alexander G.'

_publ_section_title
;
 Synthesis, structural characterization, Hirshfeld surface analysis and
 QTAIM analysis of
 3-(4-cyano-thio-phen-3-yl)-[1,2,4]selena-diazolo[4,5-<i>a</i>]pyridin-4-ium
 chloride.
;
_journal_coeditor_code TX2093
_journal_issue 'Pt 3'
_journal_name_full 'Acta crystallographica. Section E, Crystallographic communications'
_journal_page_first 224
_journal_page_last 228
_journal_paper_doi 10.1107/S205698902500115X
_journal_volume 81
_journal_year 2025
_chemical_formula_iupac 'C11 H6 N3 S Se +, Cl -'
_chemical_formula_moiety 'C11 H6 N3 S Se +, Cl -'
_chemical_formula_sum 'C11 H6 Cl N3 S Se'
_chemical_formula_weight 326.66
_chemical_name_systematic
;
3-(4-Cyanothiophen-3-yl)-[1,2,4]selenadiazolo[4,5-<i>a</i>]pyridin-4-ium
chloride
;
_space_group_crystal_system triclinic
_space_group_IT_number 2
_space_group_name_Hall '-P 1'
_space_group_name_H-M_alt 'P -1'
_atom_sites_solution_hydrogens geom
_audit_creation_method SHELXL-2019/3
_cell_angle_alpha 101.566(13)
_cell_angle_beta 107.022(14)
_cell_angle_gamma 97.550(10)
_cell_formula_units_Z 2
_cell_length_a 7.142(3)
_cell_length_b 8.824(4)
_cell_length_c 10.255(5)
_cell_measurement_reflns_used 5323
_cell_measurement_temperature 100(2)
_cell_measurement_theta_max 32.483
_cell_measurement_theta_min 2.409
_cell_volume 592.8(5)
_computing_cell_refinement
;
SAINT V8.40A (Bruker, 2019)
;
_computing_data_reduction
;
SAINT V8.40A (Bruker, 2019)
;
_computing_molecular_graphics
;
ORTEP-3 for Windows (Farrugia, 2012)
;
_computing_publication_material
;
PLATON (Spek, 2020)
;
_computing_structure_refinement
;
SHELXL2018 (Sheldrick, 2015b)
;
_computing_structure_solution
;
<i>SHELXT</i> (Sheldrick, 2015a)
;
_diffrn_ambient_temperature 100(2)
_diffrn_detector 'CCD area detector'
_diffrn_detector_area_resol_mean 5.6
_diffrn_measured_fraction_theta_full 0.992
_diffrn_measured_fraction_theta_max 0.922
_diffrn_measurement_device 'three-circle diffractometer'
_diffrn_measurement_device_type 'Bruker D8 Venture'
_diffrn_measurement_method '\w scans'
_diffrn_radiation_monochromator graphite
_diffrn_radiation_probe x-ray
_diffrn_radiation_type MoK\a
_diffrn_radiation_wavelength 0.71073
_diffrn_reflns_av_R_equivalents 0.0354
_diffrn_reflns_av_unetI/netI 0.0591
_diffrn_reflns_limit_h_max 8
_diffrn_reflns_limit_h_min -10
_diffrn_reflns_limit_k_max 12
_diffrn_reflns_limit_k_min -12
_diffrn_reflns_limit_l_max 14
_diffrn_reflns_limit_l_min -15
_diffrn_reflns_number 7083
_diffrn_reflns_theta_full 25.242
_diffrn_reflns_theta_max 32.439
_diffrn_reflns_theta_min 2.146
_diffrn_source 'sealed X-ray tube'
_diffrn_source_current 1.4
_diffrn_source_power 0.07
_diffrn_source_voltage 50.0
_exptl_absorpt_coefficient_mu 3.546
_exptl_absorpt_correction_T_max 0.7464
_exptl_absorpt_correction_T_min 0.4697
_exptl_absorpt_correction_type multi-scan
_exptl_absorpt_process_details
;
(SADABS; Krause <i>et al.</i>,  2015)
;
_exptl_crystal_colour colourless
_exptl_crystal_density_diffrn 1.830
_exptl_crystal_description block
_exptl_crystal_F_000 320
_exptl_crystal_size_max 0.600
_exptl_crystal_size_mid 0.400
_exptl_crystal_size_min 0.100
_refine_diff_density_max 1.219
_refine_diff_density_min -0.739
_refine_ls_extinction_method none
_refine_ls_goodness_of_fit_ref 1.053
_refine_ls_hydrogen_treatment constr
_refine_ls_matrix_type full
_refine_ls_number_parameters 154
_refine_ls_number_reflns 3934
_refine_ls_number_restraints 0
_refine_ls_restrained_S_all 1.053
_refine_ls_R_factor_all 0.0420
_refine_ls_R_factor_gt 0.0336
_refine_ls_shift/su_max 0.001
_refine_ls_shift/su_mean 0.000
_refine_ls_structure_factor_coef Fsqd
_refine_ls_weighting_details 'w=1/[\s^2^(Fo^2^)+(0.0221P)^2^+0.1631P] where P=(Fo^2^+2Fc^2^)/3'
_refine_ls_weighting_scheme calc
_refine_ls_wR_factor_gt 0.0773
_refine_ls_wR_factor_ref 0.0806
_reflns_number_gt 3411
_reflns_number_total 3934
_reflns_threshold_expression 'I > 2\s(I)'
_cod_data_source_file tx2093.cif
_cod_data_source_block I
_cod_depositor_comments 'Adding full bibliography for 2023403.cif.'
_cod_database_code 2023403
_shelx_space_group_comment
;
The symmetry employed for this shelxl refinement is uniquely defined
by the following loop, which should always be used as a source of
symmetry information in preference to the above space-group names.
They are only intended as comments.
;
_shelx_estimated_absorpt_t_min 0.225
_shelx_estimated_absorpt_t_max 0.718

loop_
_space_group_symop_operation_xyz
'x, y, z'
'-x, -y, -z'

loop_
_atom_site_type_symbol
_atom_site_label
_atom_site_fract_x
_atom_site_fract_y
_atom_site_fract_z
_atom_site_U_iso_or_equiv
_atom_site_adp_type
_atom_site_calc_flag
_atom_site_occupancy
_atom_site_disorder_assembly
_atom_site_disorder_group
Se Se1 0.19350(3) 0.53066(2) 0.38485(2) 0.01314(6) Uani d 1 . .
S S1 0.06346(8) -0.22986(6) 0.13180(6) 0.02063(12) Uani d 1 . .
N N1 0.2726(2) 0.27311(19) 0.46985(18) 0.0114(3) Uani d 1 . .
N N2 0.1683(3) 0.3416(2) 0.25768(19) 0.0151(3) Uani d 1 . .
N N3 0.4496(3) 0.2362(2) 0.0365(2) 0.0213(4) Uani d 1 . .
C C1 0.2707(3) 0.4265(2) 0.5271(2) 0.0117(3) Uani d 1 . .
C C2 0.3256(3) 0.4828(2) 0.6731(2) 0.0143(4) Uani d 1 . .
H H2 0.323858 0.589089 0.713832 0.017 Uiso calc 1 . .
C C3 0.3824(3) 0.3817(3) 0.7575(2) 0.0163(4) Uani d 1 . .
H H3 0.419393 0.418052 0.856995 0.020 Uiso calc 1 . .
C C4 0.3855(3) 0.2246(2) 0.6958(2) 0.0148(4) Uani d 1 . .
H H4 0.425057 0.154979 0.753641 0.018 Uiso calc 1 . .
C C5 0.3317(3) 0.1726(2) 0.5530(2) 0.0144(4) Uani d 1 . .
H H5 0.335128 0.067141 0.511177 0.017 Uiso calc 1 . .
C C6 0.2087(3) 0.2315(2) 0.3197(2) 0.0139(4) Uani d 1 . .
C C7 0.1862(3) 0.0675(2) 0.2395(2) 0.0144(4) Uani d 1 . .
C C8 0.0845(3) -0.0641(3) 0.2593(2) 0.0186(4) Uani d 1 . .
H H8 0.032150 -0.063504 0.334549 0.022 Uiso calc 1 . .
C C9 0.2484(3) 0.0300(2) 0.1180(2) 0.0148(4) Uani d 1 . .
C C10 0.1904(3) -0.1269(3) 0.0492(2) 0.0191(4) Uani d 1 . .
H H10 0.217413 -0.172478 -0.033747 0.023 Uiso calc 1 . .
C C11 0.3608(3) 0.1445(3) 0.0728(2) 0.0176(4) Uani d 1 . .
Cl Cl1 0.22732(8) 0.81017(6) 0.59166(6) 0.02006(11) Uani d 1 . .

loop_
_atom_site_aniso_label
_atom_site_aniso_U_11
_atom_site_aniso_U_22
_atom_site_aniso_U_33
_atom_site_aniso_U_12
_atom_site_aniso_U_13
_atom_site_aniso_U_23
Se1 0.01299(10) 0.01398(11) 0.01459(10) 0.00329(7) 0.00538(8) 0.00667(7)
S1 0.0196(3) 0.0153(2) 0.0223(3) 0.0013(2) 0.0030(2) 0.0015(2)
N1 0.0108(7) 0.0118(8) 0.0116(8) 0.0006(6) 0.0042(6) 0.0031(6)
N2 0.0143(8) 0.0171(8) 0.0139(8) 0.0031(6) 0.0044(7) 0.0045(7)
N3 0.0198(9) 0.0275(10) 0.0181(9) 0.0049(8) 0.0082(8) 0.0057(8)
C1 0.0108(9) 0.0123(9) 0.0132(9) 0.0022(7) 0.0051(7) 0.0038(7)
C2 0.0144(9) 0.0138(9) 0.0149(9) 0.0016(7) 0.0053(8) 0.0038(7)
C3 0.0152(10) 0.0191(10) 0.0149(10) 0.0015(8) 0.0047(8) 0.0063(8)
C4 0.0142(9) 0.0156(9) 0.0144(9) 0.0012(7) 0.0036(8) 0.0063(8)
C5 0.0135(9) 0.0114(9) 0.0188(10) 0.0017(7) 0.0052(8) 0.0058(7)
C6 0.0128(9) 0.0159(9) 0.0129(9) 0.0011(7) 0.0051(7) 0.0032(7)
C7 0.0134(9) 0.0161(9) 0.0122(9) 0.0024(7) 0.0027(7) 0.0029(7)
C8 0.0197(10) 0.0177(10) 0.0166(10) 0.0000(8) 0.0057(8) 0.0030(8)
C9 0.0123(9) 0.0180(10) 0.0131(9) 0.0045(7) 0.0031(7) 0.0027(7)
C10 0.0148(10) 0.0239(11) 0.0167(10) 0.0056(8) 0.0039(8) 0.0013(8)
C11 0.0171(10) 0.0232(11) 0.0122(9) 0.0064(8) 0.0048(8) 0.0022(8)
Cl1 0.0238(3) 0.0131(2) 0.0243(3) 0.00350(19) 0.0087(2) 0.0060(2)

loop_
_atom_type_symbol
_atom_type_description
_atom_type_scat_dispersion_real
_atom_type_scat_dispersion_imag
_atom_type_scat_source
C C 0.0033 0.0016 'International Tables Vol C Tables 4.2.6.8 and 6.1.1.4'
H H 0.0000 0.0000 'International Tables Vol C Tables 4.2.6.8 and 6.1.1.4'
Cl Cl 0.1484 0.1585 'International Tables Vol C Tables 4.2.6.8 and 6.1.1.4'
N N 0.0061 0.0033 'International Tables Vol C Tables 4.2.6.8 and 6.1.1.4'
S S 0.1246 0.1234 'International Tables Vol C Tables 4.2.6.8 and 6.1.1.4'
Se Se -0.0929 2.2259 'International Tables Vol C Tables 4.2.6.8 and 6.1.1.4'

loop_
_geom_angle_atom_site_label_1
_geom_angle_atom_site_label_2
_geom_angle_atom_site_label_3
_geom_angle_site_symmetry_1
_geom_angle_site_symmetry_3
_geom_angle
_geom_angle_publ_flag
N2 Se1 C1 . . 87.24(9) ?
C10 S1 C8 . . 92.64(11) ?
C1 N1 C5 . . 121.45(18) ?
C1 N1 C6 . . 113.64(17) ?
C5 N1 C6 . . 124.91(18) ?
C6 N2 Se1 . . 111.81(15) ?
N1 C1 C2 . . 119.91(19) ?
N1 C1 Se1 . . 110.02(15) ?
C2 C1 Se1 . . 130.06(16) ?
C3 C2 C1 . . 119.0(2) ?
C3 C2 H2 . . 120.5 ?
C1 C2 H2 . . 120.5 ?
C2 C3 C4 . . 119.9(2) ?
C2 C3 H3 . . 120.0 ?
C4 C3 H3 . . 120.0 ?
C5 C4 C3 . . 119.9(2) ?
C5 C4 H4 . . 120.0 ?
C3 C4 H4 . . 120.0 ?
C4 C5 N1 . . 119.78(19) ?
C4 C5 H5 . . 120.1 ?
N1 C5 H5 . . 120.1 ?
N2 C6 N1 . . 117.21(19) ?
N2 C6 C7 . . 121.7(2) ?
N1 C6 C7 . . 121.10(18) ?
C8 C7 C9 . . 111.61(19) ?
C8 C7 C6 . . 125.30(19) ?
C9 C7 C6 . . 122.64(18) ?
C7 C8 S1 . . 111.62(17) ?
C7 C8 H8 . . 124.2 ?
S1 C8 H8 . . 124.2 ?
C10 C9 C7 . . 112.93(19) ?
C10 C9 C11 . . 123.21(19) ?
C7 C9 C11 . . 123.85(19) ?
C9 C10 S1 . . 111.19(17) ?
C9 C10 H10 . . 124.4 ?
S1 C10 H10 . . 124.4 ?
N3 C11 C9 . . 179.7(3) ?

loop_
_geom_bond_atom_site_label_1
_geom_bond_atom_site_label_2
_geom_bond_site_symmetry_2
_geom_bond_distance
_geom_bond_publ_flag
Se1 N2 . 1.8511(19) ?
Se1 C1 . 1.865(2) ?
S1 C10 . 1.705(2) ?
S1 C8 . 1.712(2) ?
N1 C1 . 1.366(3) ?
N1 C5 . 1.372(3) ?
N1 C6 . 1.426(3) ?
N2 C6 . 1.283(3) ?
N3 C11 . 1.148(3) ?
C1 C2 . 1.397(3) ?
C2 C3 . 1.381(3) ?
C2 H2 . 0.9500 ?
C3 C4 . 1.410(3) ?
C3 H3 . 0.9500 ?
C4 C5 . 1.362(3) ?
C4 H4 . 0.9500 ?
C5 H5 . 0.9500 ?
C6 C7 . 1.477(3) ?
C7 C8 . 1.370(3) ?
C7 C9 . 1.434(3) ?
C8 H8 . 0.9500 ?
C9 C10 . 1.368(3) ?
C9 C11 . 1.440(3) ?
C10 H10 . 0.9500 ?

loop_
_geom_hbond_atom_site_label_D
_geom_hbond_atom_site_label_H
_geom_hbond_atom_site_label_A
_geom_hbond_site_symmetry_A
_geom_hbond_distance_DH
_geom_hbond_distance_HA
_geom_hbond_distance_DA
_geom_hbond_angle_DHA
_geom_hbond_publ_flag
C2 H2 Cl1 . 0.95 2.58 3.270(3) 129 yes
C2 H2 N3 2_666 0.95 2.62 3.285(3) 127 yes
C5 H5 Cl1 1_545 0.95 2.66 3.316(3) 127 yes
C10 H10 N3 2_655 0.95 2.52 3.154(4) 124 yes

loop_
_geom_torsion_atom_site_label_1
_geom_torsion_atom_site_label_2
_geom_torsion_atom_site_label_3
_geom_torsion_atom_site_label_4
_geom_torsion_site_symmetry_1
_geom_torsion_site_symmetry_2
_geom_torsion_site_symmetry_3
_geom_torsion_site_symmetry_4
_geom_torsion
_geom_torsion_publ_flag
C1 Se1 N2 C6 . . . . 1.08(15) ?
C5 N1 C1 C2 . . . . -1.5(3) ?
C6 N1 C1 C2 . . . . 178.63(17) ?
C5 N1 C1 Se1 . . . . 177.54(14) ?
C6 N1 C1 Se1 . . . . -2.4(2) ?
N2 Se1 C1 N1 . . . . 0.80(14) ?
N2 Se1 C1 C2 . . . . 179.7(2) ?
N1 C1 C2 C3 . . . . 0.5(3) ?
Se1 C1 C2 C3 . . . . -178.32(15) ?
C1 C2 C3 C4 . . . . 0.4(3) ?
C2 C3 C4 C5 . . . . -0.2(3) ?
C3 C4 C5 N1 . . . . -0.7(3) ?
C1 N1 C5 C4 . . . . 1.6(3) ?
C6 N1 C5 C4 . . . . -178.50(18) ?
Se1 N2 C6 N1 . . . . -2.7(2) ?
Se1 N2 C6 C7 . . . . 175.96(15) ?
C1 N1 C6 N2 . . . . 3.5(3) ?
C5 N1 C6 N2 . . . . -176.41(18) ?
C1 N1 C6 C7 . . . . -175.22(17) ?
C5 N1 C6 C7 . . . . 4.9(3) ?
N2 C6 C7 C8 . . . . -129.2(2) ?
N1 C6 C7 C8 . . . . 49.5(3) ?
N2 C6 C7 C9 . . . . 42.5(3) ?
N1 C6 C7 C9 . . . . -138.8(2) ?
C9 C7 C8 S1 . . . . -0.5(2) ?
C6 C7 C8 S1 . . . . 172.03(17) ?
C10 S1 C8 C7 . . . . 0.06(18) ?
C8 C7 C9 C10 . . . . 0.7(3) ?
C6 C7 C9 C10 . . . . -171.97(19) ?
C8 C7 C9 C11 . . . . -179.0(2) ?
C6 C7 C9 C11 . . . . 8.3(3) ?
C7 C9 C10 S1 . . . . -0.7(2) ?
C11 C9 C10 S1 . . . . 179.05(17) ?
C8 S1 C10 C9 . . . . 0.37(18) ?
